data_4085927
loop_
_publ_author_name
'Sunada, Yusuke'
'Noda, Daisuke'
'Soejima, Hiroe'
'Tsutsumi, Hironori'
'Nagashima, Hideo'

_publ_section_title
;
 Combinatorial Approach to the Catalytic Hydrosilylation of Styrene
 Derivatives: Catalyst Systems Composed of Organoiron(0) or (II)
 Precursors and Isocyanides
;
_journal_issue 12
_journal_name_full Organometallics
_journal_page_first 2896
_journal_paper_doi 10.1021/acs.organomet.5b00201
_journal_volume 34
_journal_year 2015
_chemical_formula_moiety 'C27 H31 Fe N'
_chemical_formula_sum 'C27 H31 Fe N'
_chemical_formula_weight 425.40
_space_group_IT_number 33
_symmetry_cell_setting orthorhombic
_symmetry_Int_Tables_number 33
_symmetry_space_group_name_Hall 'P 2c -2n'
_symmetry_space_group_name_H-M 'P n a 21'
_atom_sites_solution_hydrogens geom
_atom_sites_solution_primary direct
_atom_sites_solution_secondary difmap
_cell_angle_alpha 90.0000
_cell_angle_beta 90.0000
_cell_angle_gamma 90.0000
_cell_formula_units_Z 4
_cell_length_a 25.542(4)
_cell_length_b 8.9605(14)
_cell_length_c 9.0105(13)
_cell_measurement_reflns_used 7334
_cell_measurement_temperature 123
_cell_measurement_theta_max 30.81
_cell_measurement_theta_min 2.77
_cell_volume 2062.2(5)
_computing_cell_refinement CrystalClear
_computing_data_collection 'CrystalClear (Rigaku Inc., 2008)'
_computing_data_reduction CrystalClear
_computing_molecular_graphics 'CrystalStructure 4.0'
_computing_publication_material 'CrystalStructure 4.0 (Rigaku, 2010)'
_computing_structure_refinement 'SHELXL97 (Sheldrick, 2008)'
_computing_structure_solution 'Il Milione (Burla, et al., 2007)'
_diffrn_ambient_temperature 123
_diffrn_detector_area_resol_mean 14.222
_diffrn_measured_fraction_theta_full 0.991
_diffrn_measured_fraction_theta_max 0.991
_diffrn_measurement_device_type 'Rigaku Saturn724'
_diffrn_measurement_method \w
_diffrn_radiation_type 'Mo K\a'
_diffrn_radiation_wavelength 0.71075
_diffrn_reflns_av_R_equivalents 0.0571
_diffrn_reflns_limit_h_max 31
_diffrn_reflns_limit_h_min -33
_diffrn_reflns_limit_k_max 11
_diffrn_reflns_limit_k_min -11
_diffrn_reflns_limit_l_max 11
_diffrn_reflns_limit_l_min -11
_diffrn_reflns_number 19345
_diffrn_reflns_theta_full 27.54
_diffrn_reflns_theta_max 27.54
_diffrn_standards_number 0
_exptl_absorpt_coefficient_mu 0.744
_exptl_absorpt_correction_T_max 0.978
_exptl_absorpt_correction_T_min 0.874
_exptl_absorpt_correction_type multi-scan
_exptl_absorpt_process_details 'REQAB (Rigaku, 1998)'
_exptl_crystal_colour darkbrown
_exptl_crystal_density_diffrn 1.370
_exptl_crystal_density_method 'not measured'
_exptl_crystal_description block
_exptl_crystal_F_000 904.00
_exptl_crystal_size_max 0.030
_exptl_crystal_size_mid 0.030
_exptl_crystal_size_min 0.030
_refine_diff_density_max 0.630
_refine_diff_density_min -0.390
_refine_ls_abs_structure_details 'Flack, H. D. (1983), Acta Cryst. A39, 876-881.  2073 Friedel Pairs'
_refine_ls_abs_structure_Flack 0.18(4)
_refine_ls_extinction_method none
_refine_ls_goodness_of_fit_ref 1.103
_refine_ls_hydrogen_treatment constr
_refine_ls_number_parameters 262
_refine_ls_number_reflns 4586
_refine_ls_number_restraints 1
_refine_ls_R_factor_gt 0.0693
_refine_ls_shift/su_max 0.000
_refine_ls_structure_factor_coef Fsqd
_refine_ls_weighting_details 'w = 1/[\s^2^(Fo^2^)+(0.0352P)^2^+7.6886P] where P=(Fo^2^+2Fc^2^)/3'
_refine_ls_weighting_scheme calc
_refine_ls_wR_factor_ref 0.1528
_reflns_number_gt 4006
_reflns_number_total 4586
_reflns_threshold_expression F^2^>2.0\s(F^2^)
_cod_data_source_file om5b00201_si_002.cif
_cod_data_source_block compd10
_cod_depositor_comments 'Adding full bibliography for 4085927--4085928.cif.'
_cod_original_cell_volume 2062.2(6)
_cod_database_code 4085927

loop_
_symmetry_equiv_pos_site_id
_symmetry_equiv_pos_as_xyz
1 +X,+Y,+Z
2 1/2-X,1/2+Y,1/2+Z
3 1/2+X,1/2-Y,+Z
4 -X,-Y,1/2+Z

loop_
_atom_site_label
_atom_site_type_symbol
_atom_site_fract_x
_atom_site_fract_y
_atom_site_fract_z
_atom_site_U_iso_or_equiv
_atom_site_adp_type
_atom_site_occupancy
_atom_site_symmetry_multiplicity
_atom_site_calc_flag
_atom_site_refinement_flags
Fe1 Fe 0.04914(2) 0.25635(8) 0.53572(13) 0.01988(16) Uani 1.0 4 d .
N1 N 0.15663(18) 0.1552(6) 0.6294(6) 0.0285(10) Uani 1.0 4 d .
C1 C 0.0230(2) 0.0272(6) 0.5257(8) 0.0276(12) Uani 1.0 4 d .
C2 C -0.0060(3) 0.1264(7) 0.4376(7) 0.0294(13) Uani 1.0 4 d .
C3 C 0.0153(3) 0.2297(7) 0.3317(7) 0.0286(14) Uani 1.0 4 d .
C4 C 0.0678(3) 0.2447(7) 0.2982(6) 0.0274(12) Uani 1.0 4 d .
C5 C 0.1073(3) 0.1391(7) 0.2474(7) 0.0334(14) Uani 1.0 4 d .
C6 C 0.1188(2) -0.0039(7) 0.2764(8) 0.0294(13) Uani 1.0 4 d .
C7 C 0.0993(3) -0.1048(7) 0.3873(7) 0.0334(14) Uani 1.0 4 d .
C8 C 0.0634(3) -0.0897(6) 0.4905(7) 0.0308(13) Uani 1.0 4 d .
C9 C 0.0260(3) 0.2662(7) 0.7669(7) 0.0289(15) Uani 1.0 4 d .
C10 C -0.0032(3) 0.3601(7) 0.6716(7) 0.0304(14) Uani 1.0 4 d .
C11 C 0.0173(3) 0.4650(7) 0.5685(7) 0.0296(14) Uani 1.0 4 d .
C12 C 0.0708(2) 0.4926(6) 0.5485(7) 0.0283(12) Uani 1.0 4 d .
C13 C 0.1120(3) 0.5432(7) 0.6508(7) 0.0350(14) Uani 1.0 4 d .
C14 C 0.1236(3) 0.5111(7) 0.7950(7) 0.0278(13) Uani 1.0 4 d .
C15 C 0.1039(3) 0.3998(7) 0.8949(7) 0.0323(13) Uani 1.0 4 d .
C16 C 0.0663(3) 0.2951(7) 0.8779(6) 0.0317(13) Uani 1.0 4 d .
C17 C 0.1155(2) 0.1964(6) 0.5914(6) 0.0223(11) Uani 1.0 4 d .
C18 C 0.1981(2) 0.0747(6) 0.7073(7) 0.0253(12) Uani 1.0 4 d .
C19 C 0.2319(3) -0.0100(7) 0.5967(6) 0.0278(12) Uani 1.0 4 d .
C20 C 0.2322(3) 0.1882(7) 0.7923(7) 0.0274(12) Uani 1.0 4 d .
C21 C 0.1719(3) -0.0319(7) 0.8145(6) 0.0269(12) Uani 1.0 4 d .
C22 C 0.2743(3) -0.0976(7) 0.6804(7) 0.0301(13) Uani 1.0 4 d .
C23 C 0.3090(3) 0.0143(7) 0.7669(7) 0.0305(13) Uani 1.0 4 d .
C24 C 0.2747(3) 0.1017(7) 0.8780(7) 0.0281(12) Uani 1.0 4 d .
C25 C 0.2493(3) -0.0065(6) 0.9866(7) 0.0292(13) Uani 1.0 4 d .
C26 C 0.2147(2) -0.1182(7) 0.9013(7) 0.0269(12) Uani 1.0 4 d .
C27 C 0.2492(3) -0.2066(7) 0.7896(7) 0.0301(13) Uani 1.0 4 d .
H1 H 0.0032 0.0001 0.6175 0.0332 Uiso 1.0 4 calc R
H2 H -0.0431 0.1442 0.4688 0.0353 Uiso 1.0 4 calc R
H3 H -0.0084 0.3116 0.2973 0.0344 Uiso 1.0 4 calc R
H4 H 0.0752 0.3466 0.2581 0.0329 Uiso 1.0 4 calc R
H5 H 0.1305 0.1818 0.1767 0.0401 Uiso 1.0 4 calc R
H6 H 0.1444 -0.0460 0.2124 0.0352 Uiso 1.0 4 calc R
H7 H 0.1153 -0.2004 0.3855 0.0401 Uiso 1.0 4 calc R
H8 H 0.0628 -0.1709 0.5582 0.0370 Uiso 1.0 4 calc R
H9 H 0.0052 0.1759 0.7944 0.0346 Uiso 1.0 4 calc R
H10 H -0.0408 0.3319 0.6570 0.0365 Uiso 1.0 4 calc R
H11 H -0.0070 0.5032 0.4905 0.0355 Uiso 1.0 4 calc R
H12 H 0.0773 0.5332 0.4468 0.0339 Uiso 1.0 4 calc R
H13 H 0.1354 0.6129 0.6072 0.0420 Uiso 1.0 4 calc R
H14 H 0.1496 0.5741 0.8370 0.0333 Uiso 1.0 4 calc R
H15 H 0.1202 0.3997 0.9897 0.0387 Uiso 1.0 4 calc R
H16 H 0.0660 0.2241 0.9561 0.0380 Uiso 1.0 4 calc R
H19A H 0.2486 0.0610 0.5270 0.0333 Uiso 1.0 4 calc R
H19B H 0.2099 -0.0796 0.5385 0.0333 Uiso 1.0 4 calc R
H20A H 0.2487 0.2587 0.7217 0.0328 Uiso 1.0 4 calc R
H20B H 0.2103 0.2461 0.8622 0.0328 Uiso 1.0 4 calc R
H21A H 0.1495 -0.1029 0.7592 0.0323 Uiso 1.0 4 calc R
H21B H 0.1495 0.0245 0.8844 0.0323 Uiso 1.0 4 calc R
H22 H 0.2963 -0.1541 0.6079 0.0361 Uiso 1.0 4 calc R
H23A H 0.3369 -0.0402 0.8209 0.0367 Uiso 1.0 4 calc R
H23B H 0.3259 0.0844 0.6968 0.0367 Uiso 1.0 4 calc R
H24 H 0.2971 0.1738 0.9341 0.0337 Uiso 1.0 4 calc R
H25A H 0.2276 0.0495 1.0588 0.0350 Uiso 1.0 4 calc R
H25B H 0.2767 -0.0611 1.0422 0.0350 Uiso 1.0 4 calc R
H26 H 0.1978 -0.1889 0.9726 0.0323 Uiso 1.0 4 calc R
H27A H 0.2767 -0.2620 0.8437 0.0361 Uiso 1.0 4 calc R
H27B H 0.2273 -0.2796 0.7350 0.0361 Uiso 1.0 4 calc R

loop_
_atom_site_aniso_label
_atom_site_aniso_U_11
_atom_site_aniso_U_22
_atom_site_aniso_U_33
_atom_site_aniso_U_12
_atom_site_aniso_U_13
_atom_site_aniso_U_23
Fe1 0.0183(3) 0.0214(3) 0.0200(3) 0.0010(3) -0.0006(4) 0.0008(4)
N1 0.031(3) 0.027(3) 0.027(3) 0.001(2) 0.005(2) 0.001(2)
C1 0.033(3) 0.022(3) 0.028(3) -0.011(2) 0.002(3) -0.004(3)
C2 0.025(3) 0.033(3) 0.029(3) -0.001(3) -0.003(3) -0.010(3)
C3 0.033(4) 0.025(3) 0.028(4) 0.007(3) -0.014(3) -0.007(3)
C4 0.036(4) 0.027(3) 0.019(3) -0.003(3) 0.001(3) 0.002(3)
C5 0.040(4) 0.040(4) 0.021(3) -0.007(3) 0.002(3) 0.007(3)
C6 0.023(3) 0.032(3) 0.033(4) -0.001(3) -0.001(3) -0.013(3)
C7 0.031(3) 0.032(3) 0.037(4) 0.000(3) -0.001(3) 0.007(3)
C8 0.039(4) 0.022(3) 0.031(4) 0.001(3) -0.002(3) 0.003(3)
C9 0.032(4) 0.031(3) 0.023(3) -0.010(3) 0.013(3) -0.003(3)
C10 0.021(3) 0.044(4) 0.026(3) 0.006(3) 0.004(3) -0.014(3)
C11 0.032(3) 0.029(3) 0.028(4) 0.013(3) -0.011(3) -0.008(3)
C12 0.037(3) 0.026(3) 0.021(3) 0.002(3) 0.003(3) 0.009(3)
C13 0.036(4) 0.032(3) 0.037(4) 0.000(3) 0.009(3) 0.010(3)
C14 0.032(3) 0.027(3) 0.024(3) 0.000(3) -0.002(3) -0.004(3)
C15 0.035(4) 0.036(4) 0.026(3) -0.002(3) -0.004(3) 0.002(3)
C16 0.038(4) 0.041(4) 0.016(3) 0.016(3) 0.003(3) -0.000(3)
C17 0.026(3) 0.023(3) 0.018(3) 0.000(3) -0.001(2) -0.001(2)
C18 0.021(3) 0.027(3) 0.028(3) 0.002(3) -0.004(3) 0.004(3)
C19 0.039(4) 0.028(3) 0.017(3) 0.000(3) -0.001(3) 0.002(3)
C20 0.029(3) 0.026(3) 0.027(3) -0.000(3) -0.001(3) 0.003(3)
C21 0.032(3) 0.027(3) 0.022(3) 0.003(3) 0.001(3) -0.003(3)
C22 0.027(3) 0.036(3) 0.027(3) 0.006(3) 0.005(3) -0.002(3)
C23 0.033(3) 0.033(3) 0.025(3) 0.005(3) -0.006(3) 0.004(3)
C24 0.031(3) 0.026(3) 0.027(3) -0.004(3) -0.003(3) -0.000(3)
C25 0.043(4) 0.021(3) 0.024(3) -0.004(3) -0.006(3) -0.000(2)
C26 0.028(3) 0.026(3) 0.026(3) -0.003(3) -0.002(3) 0.010(3)
C27 0.036(4) 0.026(3) 0.028(3) 0.004(3) -0.007(3) -0.001(3)

loop_
_atom_type_symbol
_atom_type_description
_atom_type_scat_dispersion_real
_atom_type_scat_dispersion_imag
_atom_type_scat_source
C C 0.0033 0.0016
;
International Tables for Crystallography
(1992, Vol. C, Tables 4.2.6.8 and 6.1.1.4)
;
H H 0.0000 0.0000
;
International Tables for Crystallography
(1992, Vol. C, Table 6.1.1.4)
;
Fe Fe 0.3463 0.8444
;
International Tables for Crystallography
(1992, Vol. C, Tables 4.2.6.8 and 6.1.1.4)
;
N N 0.0061 0.0033
;
International Tables for Crystallography
(1992, Vol. C, Tables 4.2.6.8 and 6.1.1.4)
;

loop_
_geom_angle_atom_site_label_1
_geom_angle_atom_site_label_2
_geom_angle_atom_site_label_3
_geom_angle
_geom_angle_publ_flag
C1 Fe1 C2 39.0(3) yes
C1 Fe1 C3 73.8(3) yes
C1 Fe1 C4 88.9(3) yes
C1 Fe1 C9 89.7(3) yes
C1 Fe1 C10 104.8(3) yes
C1 Fe1 C11 138.3(3) yes
C1 Fe1 C12 176.6(2) yes
C1 Fe1 C17 91.0(3) yes
C2 Fe1 C3 41.3(3) yes
C2 Fe1 C4 72.5(3) yes
C2 Fe1 C9 104.6(3) yes
C2 Fe1 C10 93.9(3) yes
C2 Fe1 C11 108.0(3) yes
C2 Fe1 C12 138.8(3) yes
C2 Fe1 C17 126.0(3) yes
C3 Fe1 C4 37.8(3) yes
C3 Fe1 C9 138.9(3) yes
C3 Fe1 C10 108.4(3) yes
C3 Fe1 C11 93.9(3) yes
C3 Fe1 C12 105.5(3) yes
C3 Fe1 C17 126.7(3) yes
C4 Fe1 C9 176.7(3) yes
C4 Fe1 C10 138.6(3) yes
C4 Fe1 C11 105.6(3) yes
C4 Fe1 C12 92.4(3) yes
C4 Fe1 C17 92.9(3) yes
C9 Fe1 C10 39.2(3) yes
C9 Fe1 C11 73.6(3) yes
C9 Fe1 C12 88.8(3) yes
C9 Fe1 C17 90.1(3) yes
C10 Fe1 C11 40.6(3) yes
C10 Fe1 C12 72.1(3) yes
C10 Fe1 C17 124.9(3) yes
C11 Fe1 C12 38.3(3) yes
C11 Fe1 C17 126.0(3) yes
C12 Fe1 C17 92.1(3) yes
C17 N1 C18 162.0(6) yes
Fe1 C1 C2 65.5(3) yes
Fe1 C1 C8 117.3(4) yes
C2 C1 C8 133.2(6) yes
Fe1 C2 C1 75.5(4) yes
Fe1 C2 C3 69.9(4) yes
C1 C2 C3 125.6(6) yes
Fe1 C3 C2 68.8(4) yes
Fe1 C3 C4 77.0(4) yes
C2 C3 C4 125.2(6) yes
Fe1 C4 C3 65.2(4) yes
Fe1 C4 C5 119.2(4) yes
C3 C4 C5 132.7(6) yes
C4 C5 C6 135.4(6) yes
C5 C6 C7 131.4(6) yes
C6 C7 C8 132.1(6) yes
C1 C8 C7 134.4(6) yes
Fe1 C9 C10 65.5(4) yes
Fe1 C9 C16 118.3(5) yes
C10 C9 C16 133.1(6) yes
Fe1 C10 C9 75.4(4) yes
Fe1 C10 C11 70.5(4) yes
C9 C10 C11 126.4(6) yes
Fe1 C11 C10 68.9(4) yes
Fe1 C11 C12 76.0(4) yes
C10 C11 C12 124.2(6) yes
Fe1 C12 C11 65.8(3) yes
Fe1 C12 C13 120.7(4) yes
C11 C12 C13 132.2(6) yes
C12 C13 C14 133.5(6) yes
C13 C14 C15 131.8(6) yes
C14 C15 C16 131.4(6) yes
C9 C16 C15 134.6(6) yes
Fe1 C17 N1 177.9(5) yes
N1 C18 C19 110.1(5) yes
N1 C18 C20 108.8(5) yes
N1 C18 C21 107.3(5) yes
C19 C18 C20 109.5(5) yes
C19 C18 C21 110.7(5) yes
C20 C18 C21 110.4(5) yes
C18 C19 C22 109.5(5) yes
C18 C20 C24 108.3(5) yes
C18 C21 C26 109.0(5) yes
C19 C22 C23 108.7(5) yes
C19 C22 C27 110.4(5) yes
C23 C22 C27 109.3(5) yes
C22 C23 C24 109.2(5) yes
C20 C24 C23 109.3(5) yes
C20 C24 C25 109.9(5) yes
C23 C24 C25 109.6(5) yes
C24 C25 C26 109.7(5) yes
C21 C26 C25 109.4(5) yes
C21 C26 C27 109.1(5) yes
C25 C26 C27 109.2(5) yes
C22 C27 C26 109.2(5) yes
Fe1 C1 H1 110.671 no
C2 C1 H1 110.670 no
C8 C1 H1 110.677 no
Fe1 C2 H2 116.289 no
C1 C2 H2 116.288 no
C3 C2 H2 116.294 no
Fe1 C3 H3 116.640 no
C2 C3 H3 116.650 no
C4 C3 H3 116.639 no
Fe1 C4 H4 110.480 no
C3 C4 H4 110.474 no
C5 C4 H4 110.486 no
C4 C5 H5 112.316 no
C6 C5 H5 112.321 no
C5 C6 H6 114.309 no
C7 C6 H6 114.313 no
C6 C7 H7 113.966 no
C8 C7 H7 113.955 no
C1 C8 H8 112.771 no
C7 C8 H8 112.785 no
Fe1 C9 H9 110.472 no
C10 C9 H9 110.463 no
C16 C9 H9 110.482 no
Fe1 C10 H10 115.825 no
C9 C10 H10 115.831 no
C11 C10 H10 115.826 no
Fe1 C11 H11 117.133 no
C10 C11 H11 117.119 no
C12 C11 H11 117.139 no
Fe1 C12 H12 110.131 no
C11 C12 H12 110.142 no
C13 C12 H12 110.126 no
C12 C13 H13 113.229 no
C14 C13 H13 113.226 no
C13 C14 H14 114.077 no
C15 C14 H14 114.076 no
C14 C15 H15 114.308 no
C16 C15 H15 114.312 no
C9 C16 H16 112.688 no
C15 C16 H16 112.678 no
C18 C19 H19A 109.782 no
C18 C19 H19B 109.783 no
C22 C19 H19A 109.761 no
C22 C19 H19B 109.776 no
H19A C19 H19B 108.242 no
C18 C20 H20A 110.031 no
C18 C20 H20B 110.035 no
C24 C20 H20A 110.028 no
C24 C20 H20B 110.025 no
H20A C20 H20B 108.383 no
C18 C21 H21A 109.875 no
C18 C21 H21B 109.866 no
C26 C21 H21A 109.878 no
C26 C21 H21B 109.880 no
H21A C21 H21B 108.293 no
C19 C22 H22 109.501 no
C23 C22 H22 109.497 no
C27 C22 H22 109.492 no
C22 C23 H23A 109.844 no
C22 C23 H23B 109.842 no
C24 C23 H23A 109.846 no
C24 C23 H23B 109.841 no
H23A C23 H23B 108.272 no
C20 C24 H24 109.328 no
C23 C24 H24 109.314 no
C25 C24 H24 109.326 no
C24 C25 H25A 109.719 no
C24 C25 H25B 109.714 no
C26 C25 H25A 109.730 no
C26 C25 H25B 109.719 no
H25A C25 H25B 108.199 no
C21 C26 H26 109.721 no
C25 C26 H26 109.722 no
C27 C26 H26 109.725 no
C22 C27 H27A 109.837 no
C22 C27 H27B 109.831 no
C26 C27 H27A 109.833 no
C26 C27 H27B 109.842 no
H27A C27 H27B 108.264 no

loop_
_geom_bond_atom_site_label_1
_geom_bond_atom_site_label_2
_geom_bond_distance
_geom_bond_publ_flag
Fe1 C1 2.161(5) yes
Fe1 C2 2.031(6) yes
Fe1 C3 2.045(7) yes
Fe1 C4 2.195(6) yes
Fe1 C9 2.167(7) yes
Fe1 C10 2.038(6) yes
Fe1 C11 2.059(6) yes
Fe1 C12 2.191(6) yes
Fe1 C17 1.847(6) yes
N1 C17 1.166(7) yes
N1 C18 1.461(7) yes
C1 C2 1.404(9) yes
C1 C8 1.504(8) yes
C2 C3 1.437(9) yes
C3 C4 1.381(9) yes
C4 C5 1.457(9) yes
C5 C6 1.340(9) yes
C6 C7 1.437(9) yes
C7 C8 1.312(9) yes
C9 C10 1.415(9) yes
C9 C16 1.457(9) yes
C10 C11 1.422(9) yes
C11 C12 1.398(8) yes
C12 C13 1.470(9) yes
C13 C14 1.363(9) yes
C14 C15 1.435(9) yes
C15 C16 1.352(9) yes
C18 C19 1.522(8) yes
C18 C20 1.543(8) yes
C18 C21 1.513(8) yes
C19 C22 1.534(8) yes
C20 C24 1.543(8) yes
C21 C26 1.550(8) yes
C22 C23 1.550(9) yes
C22 C27 1.527(9) yes
C23 C24 1.544(9) yes
C24 C25 1.524(8) yes
C25 C26 1.540(8) yes
C26 C27 1.554(8) yes
C1 H1 1.000 no
C2 H2 1.000 no
C3 H3 1.000 no
C4 H4 1.000 no
C5 H5 0.950 no
C6 H6 0.950 no
C7 H7 0.950 no
C8 H8 0.950 no
C9 H9 1.000 no
C10 H10 1.000 no
C11 H11 1.000 no
C12 H12 1.000 no
C13 H13 0.950 no
C14 H14 0.950 no
C15 H15 0.950 no
C16 H16 0.950 no
C19 H19A 0.990 no
C19 H19B 0.990 no
C20 H20A 0.990 no
C20 H20B 0.990 no
C21 H21A 0.990 no
C21 H21B 0.990 no
C22 H22 1.000 no
C23 H23A 0.990 no
C23 H23B 0.990 no
C24 H24 1.000 no
C25 H25A 0.990 no
C25 H25B 0.990 no
C26 H26 1.000 no
C27 H27A 0.990 no
C27 H27B 0.990 no

loop_
_geom_contact_atom_site_label_1
_geom_contact_atom_site_label_2
_geom_contact_distance
_geom_contact_publ_flag
_geom_contact_site_symmetry_2
N1 C7 3.512(8) no .
N1 C8 3.472(8) no .
N1 C15 3.513(8) no .
N1 C16 3.451(8) no .
C1 C5 3.453(9) no .
C1 C6 3.333(9) no .
C2 C5 3.366(9) no .
C2 C7 3.425(9) no .
C3 C6 3.408(9) no .
C3 C8 3.427(9) no .
C4 C7 3.331(9) no .
C4 C8 3.463(8) no .
C5 C8 3.202(9) no .
C5 C17 3.148(8) no .
C6 C17 3.359(9) no .
C7 C17 3.292(8) no .
C8 C17 3.027(8) no .
C9 C13 3.474(9) no .
C9 C14 3.331(9) no .
C10 C13 3.374(9) no .
C10 C15 3.415(8) no .
C11 C14 3.421(9) no .
C11 C16 3.413(9) no .
C12 C15 3.339(9) no .
C12 C16 3.457(9) no .
C13 C16 3.239(9) no .
C13 C17 3.155(8) no .
C14 C17 3.371(8) no .
C15 C17 3.300(8) no .
C16 C17 3.004(8) no .
C17 C19 3.503(8) no .
C17 C20 3.489(8) no .
C17 C21 3.210(8) no .
C18 C23 2.935(8) no .
C18 C25 2.928(8) no .
C18 C27 2.933(8) no .
C19 C24 2.936(8) no .
C19 C25 3.541(8) no .
C19 C26 2.944(8) no .
C20 C22 2.955(9) no .
C20 C26 2.950(8) no .
C20 C27 3.564(8) no .
C21 C22 2.939(8) no .
C21 C23 3.552(8) no .
C21 C24 2.942(8) no .
C22 C25 2.947(9) no .
C23 C26 2.947(8) no .
C24 C27 2.948(8) no .
C8 C9 3.431(9) no 4_554
C9 C8 3.431(9) no 4_555
C11 C16 3.483(9) no 4_564
C16 C11 3.483(9) no 4_565
N1 H19A 2.6605 no .
N1 H19B 2.6362 no .
N1 H20A 2.6611 no .
N1 H20B 2.6350 no .
N1 H21A 2.5979 no .
N1 H21B 2.5856 no .
C1 H3 3.3720 no .
C1 H7 3.3631 no .
C1 H9 2.8010 no .
C1 H10 3.3927 no .
C2 H4 3.2885 no .
C2 H8 3.3719 no .
C2 H9 3.2576 no .
C2 H10 2.8435 no .
C2 H11 3.4103 no .
C3 H1 3.3107 no .
C3 H5 3.2837 no .
C3 H10 3.3889 no .
C3 H11 2.8949 no .
C3 H12 3.3123 no .
C4 H2 3.3467 no .
C4 H6 3.3476 no .
C4 H11 3.4678 no .
C4 H12 2.9209 no .
C5 H3 3.3643 no .
C5 H7 3.2931 no .
C6 H4 3.3367 no .
C6 H8 3.2759 no .
C6 H19B 3.3843 no .
C7 H1 3.3480 no .
C7 H5 3.2911 no .
C7 H19B 3.1462 no .
C7 H21A 3.5894 no .
C8 H2 3.4395 no .
C8 H6 3.2731 no .
C8 H21A 3.2742 no .
C9 H1 2.8007 no .
C9 H2 3.3952 no .
C9 H11 3.3806 no .
C9 H15 3.3528 no .
C10 H1 3.2666 no .
C10 H2 2.8487 no .
C10 H3 3.4027 no .
C10 H12 3.2764 no .
C10 H16 3.3449 no .
C11 H2 3.3837 no .
C11 H3 2.8796 no .
C11 H4 3.3363 no .
C11 H9 3.3085 no .
C11 H13 3.3122 no .
C12 H3 3.4412 no .
C12 H4 2.9284 no .
C12 H10 3.3386 no .
C12 H14 3.3686 no .
C13 H11 3.3844 no .
C13 H15 3.3200 no .
C14 H12 3.3593 no .
C14 H16 3.3004 no .
C14 H20B 3.3022 no .
C15 H9 3.3477 no .
C15 H13 3.3180 no .
C15 H20B 3.0605 no .
C15 H21B 3.5609 no .
C16 H10 3.3976 no .
C16 H14 3.3045 no .
C16 H21B 3.2263 no .
C17 H1 3.3729 no .
C17 H4 3.4482 no .
C17 H8 3.5680 no .
C17 H9 3.3642 no .
C17 H12 3.4288 no .
C17 H16 3.5298 no .
C17 H19B 3.4875 no .
C17 H20B 3.4673 no .
C17 H21A 3.1993 no .
C17 H21B 3.1787 no .
C18 H22 3.3608 no .
C18 H23B 3.2680 no .
C18 H24 3.3711 no .
C18 H25A 3.2637 no .
C18 H26 3.3607 no .
C18 H27B 3.2710 no .
C19 H20A 2.6927 no .
C19 H20B 3.3612 no .
C19 H21A 2.6957 no .
C19 H21B 3.3535 no .
C19 H23A 3.3673 no .
C19 H23B 2.7008 no .
C19 H27A 3.3705 no .
C19 H27B 2.7210 no .
C20 H19A 2.6805 no .
C20 H19B 3.3632 no .
C20 H21A 3.3691 no .
C20 H21B 2.7018 no .
C20 H23A 3.3774 no .
C20 H23B 2.7091 no .
C20 H25A 2.7068 no .
C20 H25B 3.3698 no .
C21 H19A 3.3514 no .
C21 H19B 2.7031 no .
C21 H20A 3.3647 no .
C21 H20B 2.7109 no .
C21 H25A 2.7206 no .
C21 H25B 3.3816 no .
C21 H27A 3.3885 no .
C21 H27B 2.7281 no .
C22 H20A 3.2803 no .
C22 H21A 3.2643 no .
C22 H24 3.3883 no .
C22 H25B 3.2771 no .
C22 H26 3.3783 no .
C23 H19A 2.6895 no .
C23 H19B 3.3697 no .
C23 H20A 2.7093 no .
C23 H20B 3.3790 no .
C23 H25A 3.3675 no .
C23 H25B 2.7009 no .
C23 H27A 2.6998 no .
C23 H27B 3.3725 no .
C24 H19A 3.2527 no .
C24 H21B 3.2720 no .
C24 H22 3.3884 no .
C24 H26 3.3712 no .
C24 H27A 3.2735 no .
C25 H20A 3.3684 no .
C25 H20B 2.7151 no .
C25 H21A 3.3809 no .
C25 H21B 2.7223 no .
C25 H23A 2.7076 no .
C25 H23B 3.3645 no .
C25 H27A 2.7182 no .
C25 H27B 3.3822 no .
C26 H19B 3.2893 no .
C26 H20B 3.2853 no .
C26 H22 3.3820 no .
C26 H23A 3.2797 no .
C26 H24 3.3717 no .
C27 H19A 3.3686 no .
C27 H19B 2.7235 no .
C27 H21A 2.7226 no .
C27 H21B 3.3898 no .
C27 H23A 2.7061 no .
C27 H23B 3.3681 no .
C27 H25A 3.3841 no .
C27 H25B 2.7159 no .
H1 H2 2.2044 no .
H1 H8 2.2255 no .
H1 H9 2.2420 no .
H1 H10 3.1981 no .
H2 H3 2.3288 no .
H2 H9 3.1945 no .
H2 H10 2.3890 no .
H2 H11 3.3519 no .
H3 H4 2.1853 no .
H3 H10 3.3502 no .
H3 H11 2.4455 no .
H3 H12 3.2464 no .
H4 H5 2.1707 no .
H4 H11 3.2808 no .
H4 H12 2.3850 no .
H5 H6 2.0967 no .
H6 H7 2.2141 no .
H6 H19B 3.3948 no .
H7 H8 2.0709 no .
H7 H19B 2.9858 no .
H7 H21A 3.5874 no .
H8 H21A 2.9262 no .
H9 H10 2.2049 no .
H9 H16 2.1742 no .
H10 H11 2.3135 no .
H11 H12 2.2052 no .
H12 H13 2.1922 no .
H13 H14 2.1307 no .
H14 H15 2.2141 no .
H14 H20B 3.3300 no .
H15 H16 2.1166 no .
H15 H20B 2.9177 no .
H15 H21B 3.5732 no .
H16 H21B 2.8580 no .
H19A H20A 2.4930 no .
H19A H20B 3.5819 no .
H19A H21A 3.5966 no .
H19A H22 2.3941 no .
H19A H23A 3.5944 no .
H19A H23B 2.5075 no .
H19B H20A 3.5912 no .
H19B H21A 2.5256 no .
H19B H22 2.3879 no .
H19B H27B 2.5587 no .
H20A H23B 2.5266 no .
H20A H24 2.4023 no .
H20B H21B 2.5281 no .
H20B H24 2.3998 no .
H20B H25A 2.5370 no .
H21A H26 2.4107 no .
H21A H27B 2.5505 no .
H21B H25A 2.5488 no .
H21B H26 2.4097 no .
H22 H23A 2.4085 no .
H22 H23B 2.4049 no .
H22 H27A 2.3876 no .
H22 H27B 2.3829 no .
H23A H24 2.3978 no .
H23A H25B 2.5258 no .
H23A H27A 2.5206 no .
H23B H24 2.3992 no .
H24 H25A 2.3775 no .
H24 H25B 2.3775 no .
H25A H26 2.3971 no .
H25B H26 2.4002 no .
H25B H27A 2.5376 no .
H26 H27A 2.4164 no .
H26 H27B 2.4109 no .
N1 H25B 3.1596 no 2_554
N1 H27A 3.1742 no 2_554
C1 H9 2.8591 no 4_554
C1 H16 3.2608 no 4_554
C2 H1 3.1002 no 4_554
C2 H9 3.0007 no 4_554
C2 H16 3.4979 no 4_554
C3 H1 2.8614 no 4_554
C3 H8 3.2143 no 4_554
C4 H1 3.2786 no 4_554
C4 H15 3.3826 no 1_554
C4 H16 3.0882 no 1_554
C4 H23A 3.1113 no 2_554
C5 H1 3.2992 no 4_554
C5 H15 3.3096 no 1_554
C5 H16 2.9293 no 1_554
C5 H21B 3.5936 no 1_554
C5 H22 3.3286 no 2_554
C5 H23A 3.2756 no 2_554
C5 H27A 3.2119 no 2_554
C6 H1 3.4288 no 4_554
C6 H9 3.5249 no 4_554
C6 H25A 3.4353 no 1_554
C6 H27A 3.4914 no 2_554
C7 H9 2.8665 no 4_554
C7 H10 3.2672 no 4_554
C7 H12 3.3356 no 1_545
C7 H13 3.3434 no 1_545
C7 H24 3.3346 no 2_544
C8 H9 2.6044 no 4_554
C8 H12 3.4207 no 1_545
C8 H13 3.4045 no 1_545
C8 H16 3.5312 no 4_554
C9 H8 3.5721 no 4_555
C9 H11 2.9252 no 4_565
C9 H12 3.5797 no 4_565
C10 H3 3.1668 no 4_565
C10 H4 3.3002 no 4_565
C10 H11 3.1345 no 4_565
C10 H12 3.2618 no 4_565
C11 H3 2.8831 no 4_565
C11 H4 3.3692 no 4_565
C11 H8 3.4642 no 1_565
C12 H3 3.2622 no 4_565
C12 H7 3.3188 no 1_565
C12 H8 3.0225 no 1_565
C12 H23A 3.1400 no 2_554
C13 H3 3.2308 no 4_565
C13 H7 3.3164 no 1_565
C13 H8 2.9725 no 1_565
C13 H21A 3.4543 no 1_565
C13 H23A 3.3322 no 2_554
C13 H24 3.2519 no 2_554
C13 H25B 3.1501 no 2_554
C13 H27B 3.4324 no 1_565
C14 H3 3.3457 no 4_565
C14 H11 3.4625 no 4_565
C14 H21A 3.5356 no 1_565
C14 H25B 3.4769 no 2_554
C14 H27B 3.2896 no 1_565
C15 H4 3.3876 no 1_556
C15 H5 3.2750 no 1_556
C15 H11 2.7598 no 4_565
C15 H22 3.2277 no 2_555
C16 H4 3.4643 no 1_556
C16 H5 3.3122 no 1_556
C16 H11 2.5655 no 4_565
C17 H25B 3.5372 no 2_554
C17 H27A 3.5641 no 2_554
C19 H20B 3.3789 no 2_544
C19 H24 3.2748 no 2_544
C19 H26 3.5707 no 2_554
C19 H27A 3.1912 no 2_554
C20 H19B 3.3819 no 2_555
C20 H22 3.2576 no 2_555
C20 H25B 3.1891 no 2_554
C20 H26 3.5641 no 2_554
C21 H14 3.5821 no 1_545
C22 H5 3.1351 no 2_545
C22 H15 3.1980 no 2_544
C22 H20B 3.2150 no 2_544
C22 H24 3.5278 no 2_544
C22 H25A 3.3468 no 2_544
C23 H4 3.3180 no 2_545
C23 H5 3.4529 no 2_545
C23 H7 3.3779 no 2_555
C23 H12 3.3297 no 2_545
C23 H13 3.4925 no 2_545
C23 H15 3.2501 no 2_544
C24 H7 3.3226 no 2_555
C24 H13 3.0897 no 2_545
C24 H19B 3.2251 no 2_555
C24 H22 3.5168 no 2_555
C24 H27B 3.3887 no 2_555
C25 H6 3.3814 no 1_556
C25 H13 3.3179 no 2_545
C25 H20A 2.9858 no 2_545
C25 H22 3.5380 no 2_555
C25 H27B 3.0826 no 2_555
C26 H6 3.3908 no 1_556
C26 H14 3.2705 no 1_545
C26 H19A 3.2289 no 2_545
C26 H20A 3.2294 no 2_545
C27 H5 3.3897 no 2_545
C27 H14 3.2412 no 1_545
C27 H19A 2.9860 no 2_545
C27 H24 3.5784 no 2_544
C27 H25A 3.0745 no 2_544
H1 C2 3.1002 no 4_555
H1 C3 2.8614 no 4_555
H1 C4 3.2786 no 4_555
H1 C5 3.2992 no 4_555
H1 C6 3.4288 no 4_555
H1 H2 3.5685 no 4_555
H1 H3 3.2311 no 4_555
H1 H9 3.3176 no 4_554
H1 H16 3.0444 no 4_554
H2 H1 3.5685 no 4_554
H2 H6 3.5055 no 4_555
H2 H9 3.4116 no 4_554
H2 H16 3.3537 no 4_554
H2 H21A 3.3305 no 4_554
H2 H21B 3.2022 no 4_554
H3 C10 3.1668 no 4_564
H3 C11 2.8831 no 4_564
H3 C12 3.2622 no 4_564
H3 C13 3.2308 no 4_564
H3 C14 3.3457 no 4_564
H3 H1 3.2311 no 4_554
H3 H8 2.8571 no 4_554
H3 H11 3.2485 no 4_564
H4 C10 3.3002 no 4_564
H4 C11 3.3692 no 4_564
H4 C15 3.3876 no 1_554
H4 C16 3.4643 no 1_554
H4 C23 3.3180 no 2_554
H4 H10 3.1464 no 4_564
H4 H11 3.2639 no 4_564
H4 H15 2.7190 no 1_554
H4 H16 2.9431 no 1_554
H4 H22 3.5514 no 2_554
H4 H23A 2.5289 no 2_554
H4 H23B 3.3502 no 2_554
H5 C15 3.2750 no 1_554
H5 C16 3.3122 no 1_554
H5 C22 3.1351 no 2_554
H5 C23 3.4529 no 2_554
H5 C27 3.3897 no 2_554
H5 H15 2.5923 no 1_554
H5 H16 2.6084 no 1_554
H5 H20B 3.5379 no 1_554
H5 H21B 3.0265 no 1_554
H5 H22 2.4591 no 2_554
H5 H23A 2.9304 no 2_554
H5 H25A 2.9486 no 1_554
H5 H27A 2.8532 no 2_554
H6 C25 3.3814 no 1_554
H6 C26 3.3908 no 1_554
H6 H2 3.5055 no 4_554
H6 H20A 3.2443 no 2_544
H6 H21B 3.0244 no 1_554
H6 H23B 3.4006 no 2_544
H6 H24 3.5394 no 2_544
H6 H25A 2.6768 no 1_554
H6 H26 2.8579 no 1_554
H6 H27A 3.4547 no 2_554
H7 C12 3.3188 no 1_545
H7 C13 3.3164 no 1_545
H7 C23 3.3779 no 2_544
H7 C24 3.3226 no 2_544
H7 H9 3.1915 no 4_554
H7 H10 3.0410 no 4_554
H7 H12 2.6356 no 1_545
H7 H13 2.6556 no 1_545
H7 H23A 3.3317 no 2_544
H7 H23B 2.9768 no 2_544
H7 H24 2.5430 no 2_544
H8 C3 3.2143 no 4_555
H8 C9 3.5721 no 4_554
H8 C11 3.4642 no 1_545
H8 C12 3.0225 no 1_545
H8 C13 2.9725 no 1_545
H8 H3 2.8571 no 4_555
H8 H9 2.9433 no 4_554
H8 H11 3.4751 no 1_545
H8 H12 2.8591 no 1_545
H8 H13 2.7176 no 1_545
H8 H16 3.4489 no 4_554
H9 C1 2.8591 no 4_555
H9 C2 3.0007 no 4_555
H9 C6 3.5249 no 4_555
H9 C7 2.8665 no 4_555
H9 C8 2.6044 no 4_555
H9 H1 3.3176 no 4_555
H9 H2 3.4116 no 4_555
H9 H7 3.1915 no 4_555
H9 H8 2.9433 no 4_555
H9 H11 3.3747 no 4_565
H10 C7 3.2672 no 4_555
H10 H4 3.1464 no 4_565
H10 H7 3.0410 no 4_555
H10 H11 3.5638 no 4_565
H10 H12 3.0245 no 4_565
H10 H15 3.4880 no 4_564
H10 H23B 3.5043 no 3_455
H11 C9 2.9252 no 4_564
H11 C10 3.1345 no 4_564
H11 C14 3.4625 no 4_564
H11 C15 2.7598 no 4_564
H11 C16 2.5655 no 4_564
H11 H3 3.2485 no 4_565
H11 H4 3.2639 no 4_565
H11 H8 3.4751 no 1_565
H11 H9 3.3747 no 4_564
H11 H10 3.5638 no 4_564
H11 H15 3.0171 no 4_564
H11 H16 2.8868 no 4_564
H12 C7 3.3356 no 1_565
H12 C8 3.4207 no 1_565
H12 C9 3.5797 no 4_564
H12 C10 3.2618 no 4_564
H12 C23 3.3297 no 2_554
H12 H7 2.6356 no 1_565
H12 H8 2.8591 no 1_565
H12 H10 3.0245 no 4_564
H12 H23A 2.5551 no 2_554
H12 H23B 3.3760 no 2_554
H12 H24 3.4491 no 2_554
H13 C7 3.3434 no 1_565
H13 C8 3.4045 no 1_565
H13 C23 3.4925 no 2_554
H13 C24 3.0897 no 2_554
H13 C25 3.3179 no 2_554
H13 H7 2.6556 no 1_565
H13 H8 2.7176 no 1_565
H13 H19B 3.4056 no 1_565
H13 H21A 2.9139 no 1_565
H13 H23A 3.0070 no 2_554
H13 H24 2.3880 no 2_554
H13 H25A 3.5713 no 2_554
H13 H25B 2.7965 no 2_554
H13 H27B 2.7873 no 1_565
H14 C21 3.5821 no 1_565
H14 C26 3.2705 no 1_565
H14 C27 3.2412 no 1_565
H14 H19A 3.1152 no 2_555
H14 H21A 2.9779 no 1_565
H14 H22 3.4709 no 2_555
H14 H23B 3.3026 no 2_555
H14 H25B 3.4737 no 2_554
H14 H26 2.7418 no 1_565
H14 H27A 3.5632 no 1_565
H14 H27B 2.5498 no 1_565
H15 C4 3.3826 no 1_556
H15 C5 3.3096 no 1_556
H15 C22 3.1980 no 2_555
H15 C23 3.2501 no 2_555
H15 H4 2.7190 no 1_556
H15 H5 2.5923 no 1_556
H15 H10 3.4880 no 4_565
H15 H11 3.0171 no 4_565
H15 H22 2.4336 no 2_555
H15 H23A 3.2246 no 2_555
H15 H23B 2.8489 no 2_555
H16 C1 3.2608 no 4_555
H16 C2 3.4979 no 4_555
H16 C4 3.0882 no 1_556
H16 C5 2.9293 no 1_556
H16 C8 3.5312 no 4_555
H16 H1 3.0444 no 4_555
H16 H2 3.3537 no 4_555
H16 H4 2.9431 no 1_556
H16 H5 2.6084 no 1_556
H16 H8 3.4489 no 4_555
H16 H11 2.8868 no 4_565
H19A C26 3.2289 no 2_554
H19A C27 2.9860 no 2_554
H19A H14 3.1152 no 2_544
H19A H20B 3.3573 no 2_544
H19A H25B 3.4495 no 2_554
H19A H26 2.6714 no 2_554
H19A H27A 2.3791 no 2_554
H19A H27B 3.0560 no 2_554
H19B C20 3.3819 no 2_544
H19B C24 3.2251 no 2_544
H19B H13 3.4056 no 1_545
H19B H20A 3.3709 no 2_544
H19B H20B 3.0191 no 2_544
H19B H24 2.4082 no 2_544
H19B H27A 3.3610 no 2_554
H20A C25 2.9858 no 2_554
H20A C26 3.2294 no 2_554
H20A H6 3.2443 no 2_555
H20A H19B 3.3709 no 2_555
H20A H25A 3.0513 no 2_554
H20A H25B 2.3752 no 2_554
H20A H26 2.6694 no 2_554
H20A H27A 3.4721 no 2_554
H20B C19 3.3789 no 2_555
H20B C22 3.2150 no 2_555
H20B H5 3.5379 no 1_556
H20B H19A 3.3573 no 2_555
H20B H19B 3.0191 no 2_555
H20B H22 2.3928 no 2_555
H20B H25B 3.3778 no 2_554
H21A C13 3.4543 no 1_545
H21A C14 3.5356 no 1_545
H21A H2 3.3305 no 4_555
H21A H13 2.9139 no 1_545
H21A H14 2.9779 no 1_545
H21B C5 3.5936 no 1_556
H21B H2 3.2022 no 4_555
H21B H5 3.0265 no 1_556
H21B H6 3.0244 no 1_556
H22 C5 3.3286 no 2_545
H22 C15 3.2277 no 2_544
H22 C20 3.2576 no 2_544
H22 C24 3.5168 no 2_544
H22 C25 3.5380 no 2_544
H22 H4 3.5514 no 2_545
H22 H5 2.4591 no 2_545
H22 H14 3.4709 no 2_544
H22 H15 2.4336 no 2_544
H22 H20B 2.3928 no 2_544
H22 H24 3.2435 no 2_544
H22 H25A 2.7606 no 2_544
H23A C4 3.1113 no 2_545
H23A C5 3.2756 no 2_545
H23A C12 3.1400 no 2_545
H23A C13 3.3322 no 2_545
H23A H4 2.5289 no 2_545
H23A H5 2.9304 no 2_545
H23A H7 3.3317 no 2_555
H23A H12 2.5551 no 2_545
H23A H13 3.0070 no 2_545
H23A H15 3.2246 no 2_544
H23B H4 3.3502 no 2_545
H23B H6 3.4006 no 2_555
H23B H7 2.9768 no 2_555
H23B H10 3.5043 no 3_555
H23B H12 3.3760 no 2_545
H23B H14 3.3026 no 2_544
H23B H15 2.8489 no 2_544
H23B H26 2.9283 no 2_554
H24 C7 3.3346 no 2_555
H24 C13 3.2519 no 2_545
H24 C19 3.2748 no 2_555
H24 C22 3.5278 no 2_555
H24 C27 3.5784 no 2_555
H24 H6 3.5394 no 2_555
H24 H7 2.5430 no 2_555
H24 H12 3.4491 no 2_545
H24 H13 2.3880 no 2_545
H24 H19B 2.4082 no 2_555
H24 H22 3.2435 no 2_555
H24 H27B 2.8138 no 2_555
H25A C6 3.4353 no 1_556
H25A C22 3.3468 no 2_555
H25A C27 3.0745 no 2_555
H25A H5 2.9486 no 1_556
H25A H6 2.6768 no 1_556
H25A H13 3.5713 no 2_545
H25A H20A 3.0513 no 2_545
H25A H22 2.7606 no 2_555
H25A H27A 3.0753 no 2_555
H25A H27B 2.4878 no 2_555
H25B N1 3.1596 no 2_545
H25B C13 3.1501 no 2_545
H25B C14 3.4769 no 2_545
H25B C17 3.5372 no 2_545
H25B C20 3.1891 no 2_545
H25B H13 2.7965 no 2_545
H25B H14 3.4737 no 2_545
H25B H19A 3.4495 no 2_545
H25B H20A 2.3752 no 2_545
H25B H20B 3.3778 no 2_545
H25B H27B 3.0642 no 2_555
H26 C19 3.5707 no 2_545
H26 C20 3.5641 no 2_545
H26 H6 2.8579 no 1_556
H26 H14 2.7418 no 1_545
H26 H19A 2.6714 no 2_545
H26 H20A 2.6694 no 2_545
H26 H23B 2.9283 no 2_545
H27A N1 3.1742 no 2_545
H27A C5 3.2119 no 2_545
H27A C6 3.4914 no 2_545
H27A C17 3.5641 no 2_545
H27A C19 3.1912 no 2_545
H27A H5 2.8532 no 2_545
H27A H6 3.4547 no 2_545
H27A H14 3.5632 no 1_545
H27A H19A 2.3791 no 2_545
H27A H19B 3.3610 no 2_545
H27A H20A 3.4721 no 2_545
H27A H25A 3.0753 no 2_544
H27B C13 3.4324 no 1_545
H27B C14 3.2896 no 1_545
H27B C24 3.3887 no 2_544
H27B C25 3.0826 no 2_544
H27B H13 2.7873 no 1_545
H27B H14 2.5498 no 1_545
H27B H19A 3.0560 no 2_545
H27B H24 2.8138 no 2_544
H27B H25A 2.4878 no 2_544
H27B H25B 3.0642 no 2_544

loop_
_geom_torsion_atom_site_label_1
_geom_torsion_atom_site_label_2
_geom_torsion_atom_site_label_3
_geom_torsion_atom_site_label_4
_geom_torsion
_geom_torsion_publ_flag
C1 Fe1 C2 C1 -0.0(3) no
C1 Fe1 C2 C3 -137.3(5) no
C2 Fe1 C1 C2 -0.0(3) no
C2 Fe1 C1 C8 127.7(7) no
C1 Fe1 C3 C2 26.4(3) no
C1 Fe1 C3 C4 -110.0(3) no
C3 Fe1 C1 C2 -27.8(3) no
C3 Fe1 C1 C8 99.9(5) no
C1 Fe1 C4 C3 64.5(3) no
C1 Fe1 C4 C5 -62.2(4) no
C4 Fe1 C1 C2 -63.0(3) no
C4 Fe1 C1 C8 64.7(5) no
C1 Fe1 C9 C10 -114.3(3) no
C1 Fe1 C9 C16 118.3(4) no
C9 Fe1 C1 C2 114.1(3) no
C9 Fe1 C1 C8 -118.3(5) no
C1 Fe1 C10 C9 70.6(3) no
C1 Fe1 C10 C11 -151.4(3) no
C10 Fe1 C1 C2 77.5(3) no
C10 Fe1 C1 C8 -154.8(4) no
C1 Fe1 C11 C10 44.1(5) no
C1 Fe1 C11 C12 179.9(3) no
C11 Fe1 C1 C2 49.6(5) no
C11 Fe1 C1 C8 177.2(3) no
C17 Fe1 C1 C2 -155.9(3) no
C17 Fe1 C1 C8 -28.2(5) no
C2 Fe1 C3 C2 -0.0(3) no
C2 Fe1 C3 C4 -136.4(5) no
C3 Fe1 C2 C1 137.3(5) no
C3 Fe1 C2 C3 -0.0(3) no
C2 Fe1 C4 C3 28.5(3) no
C2 Fe1 C4 C5 -98.1(4) no
C4 Fe1 C2 C1 111.0(3) no
C4 Fe1 C2 C3 -26.3(3) no
C2 Fe1 C9 C10 -77.9(3) no
C2 Fe1 C9 C16 154.7(4) no
C9 Fe1 C2 C1 -70.7(3) no
C9 Fe1 C2 C3 152.0(3) no
C2 Fe1 C10 C9 108.5(3) no
C2 Fe1 C10 C11 -113.4(3) no
C10 Fe1 C2 C1 -108.9(3) no
C10 Fe1 C2 C3 113.8(3) no
C2 Fe1 C11 C10 74.3(3) no
C2 Fe1 C11 C12 -149.8(3) no
C11 Fe1 C2 C1 -147.8(3) no
C11 Fe1 C2 C3 74.9(3) no
C2 Fe1 C12 C11 46.4(5) no
C2 Fe1 C12 C13 172.6(4) no
C12 Fe1 C2 C1 -176.0(3) no
C12 Fe1 C2 C3 46.7(5) no
C17 Fe1 C2 C1 30.3(4) no
C17 Fe1 C2 C3 -107.0(3) no
C3 Fe1 C4 C3 -0.0(3) no
C3 Fe1 C4 C5 -126.6(6) no
C4 Fe1 C3 C2 136.4(5) no
C4 Fe1 C3 C4 -0.0(3) no
C3 Fe1 C9 C10 -49.8(5) no
C3 Fe1 C9 C16 -177.2(3) no
C9 Fe1 C3 C2 -43.7(5) no
C9 Fe1 C3 C4 179.9(3) no
C3 Fe1 C10 C9 148.1(3) no
C3 Fe1 C10 C11 -73.9(3) no
C10 Fe1 C3 C2 -74.2(3) no
C10 Fe1 C3 C4 149.4(3) no
C3 Fe1 C11 C10 114.0(3) no
C3 Fe1 C11 C12 -110.2(3) no
C11 Fe1 C3 C2 -113.1(3) no
C11 Fe1 C3 C4 110.6(3) no
C3 Fe1 C12 C11 76.3(3) no
C3 Fe1 C12 C13 -157.5(4) no
C12 Fe1 C3 C2 -150.1(3) no
C12 Fe1 C3 C4 73.5(3) no
C17 Fe1 C3 C2 105.2(3) no
C17 Fe1 C3 C4 -31.1(4) no
C4 Fe1 C10 C9 176.3(3) no
C4 Fe1 C10 C11 -45.7(5) no
C10 Fe1 C4 C3 -47.0(5) no
C10 Fe1 C4 C5 -173.6(4) no
C4 Fe1 C11 C10 150.6(3) no
C4 Fe1 C11 C12 -73.6(3) no
C11 Fe1 C4 C3 -75.9(3) no
C11 Fe1 C4 C5 157.5(4) no
C4 Fe1 C12 C11 112.4(3) no
C4 Fe1 C12 C13 -121.5(4) no
C12 Fe1 C4 C3 -112.4(3) no
C12 Fe1 C4 C5 121.0(4) no
C17 Fe1 C4 C3 155.5(3) no
C17 Fe1 C4 C5 28.8(4) no
C9 Fe1 C10 C9 0.0(3) no
C9 Fe1 C10 C11 138.0(5) no
C10 Fe1 C9 C10 0.0(3) no
C10 Fe1 C9 C16 -127.4(6) no
C9 Fe1 C11 C10 -26.1(3) no
C9 Fe1 C11 C12 109.7(3) no
C11 Fe1 C9 C10 27.0(3) no
C11 Fe1 C9 C16 -100.4(4) no
C9 Fe1 C12 C11 -64.6(3) no
C9 Fe1 C12 C13 61.6(4) no
C12 Fe1 C9 C10 62.6(3) no
C12 Fe1 C9 C16 -64.8(4) no
C17 Fe1 C9 C10 154.7(3) no
C17 Fe1 C9 C16 27.3(4) no
C10 Fe1 C11 C10 0.0(3) no
C10 Fe1 C11 C12 135.8(5) no
C11 Fe1 C10 C9 -138.0(5) no
C11 Fe1 C10 C11 -0.0(3) no
C10 Fe1 C12 C11 -28.5(3) no
C10 Fe1 C12 C13 97.7(4) no
C12 Fe1 C10 C9 -111.1(3) no
C12 Fe1 C10 C11 26.9(3) no
C17 Fe1 C10 C9 -31.4(4) no
C17 Fe1 C10 C11 106.6(3) no
C11 Fe1 C12 C11 -0.0(3) no
C11 Fe1 C12 C13 126.2(6) no
C12 Fe1 C11 C10 -135.8(5) no
C12 Fe1 C11 C12 0.0(3) no
C17 Fe1 C11 C10 -103.9(3) no
C17 Fe1 C11 C12 32.0(4) no
C17 Fe1 C12 C11 -154.6(3) no
C17 Fe1 C12 C13 -28.4(4) no
Fe1 C1 C2 Fe1 0.00(3) no
Fe1 C1 C2 C3 51.6(5) no
Fe1 C1 C8 C7 -49.8(9) no
C2 C1 C8 C7 31.2(11) no
C8 C1 C2 Fe1 -105.3(6) no
C8 C1 C2 C3 -53.8(9) no
Fe1 C2 C3 Fe1 -0.00(2) no
Fe1 C2 C3 C4 55.3(5) no
C1 C2 C3 Fe1 -53.9(6) no
C1 C2 C3 C4 1.5(10) no
Fe1 C3 C4 Fe1 0.00(2) no
Fe1 C3 C4 C5 107.8(6) no
C2 C3 C4 Fe1 -51.9(6) no
C2 C3 C4 C5 55.8(10) no
Fe1 C4 C5 C6 43.6(9) no
C3 C4 C5 C6 -38.4(11) no
C4 C5 C6 C7 -9.2(12) no
C5 C6 C7 C8 2.3(12) no
C6 C7 C8 C1 9.6(12) no
Fe1 C9 C10 Fe1 -0.000(19) no
Fe1 C9 C10 C11 -51.6(5) no
Fe1 C9 C16 C15 51.5(9) no
C10 C9 C16 C15 -30.3(12) no
C16 C9 C10 Fe1 106.7(8) no
C16 C9 C10 C11 55.1(10) no
Fe1 C10 C11 Fe1 -0.00(3) no
Fe1 C10 C11 C12 -54.8(5) no
C9 C10 C11 Fe1 53.5(6) no
C9 C10 C11 C12 -1.3(10) no
Fe1 C11 C12 Fe1 -0.00(4) no
Fe1 C11 C12 C13 -110.4(6) no
C10 C11 C12 Fe1 51.8(6) no
C10 C11 C12 C13 -58.6(9) no
Fe1 C12 C13 C14 -43.7(9) no
C11 C12 C13 C14 40.2(11) no
C12 C13 C14 C15 9.8(12) no
C13 C14 C15 C16 -2.4(12) no
C14 C15 C16 C9 -11.3(12) no
N1 C18 C19 C22 -178.3(4) no
N1 C18 C20 C24 178.2(4) no
N1 C18 C21 C26 -179.2(4) no
C19 C18 C20 C24 -61.5(6) no
C20 C18 C19 C22 62.1(6) no
C19 C18 C21 C26 60.6(6) no
C21 C18 C19 C22 -59.8(6) no
C20 C18 C21 C26 -60.8(6) no
C21 C18 C20 C24 60.7(6) no
C18 C19 C22 C23 -61.0(6) no
C18 C19 C22 C27 58.8(6) no
C18 C20 C24 C23 60.6(6) no
C18 C20 C24 C25 -59.8(6) no
C18 C21 C26 C25 59.5(6) no
C18 C21 C26 C27 -59.9(6) no
C19 C22 C23 C24 60.1(6) no
C19 C22 C27 C26 -59.0(6) no
C23 C22 C27 C26 60.5(6) no
C27 C22 C23 C24 -60.4(6) no
C22 C23 C24 C20 -60.5(6) no
C22 C23 C24 C25 60.0(6) no
C20 C24 C25 C26 60.0(6) no
C23 C24 C25 C26 -60.2(6) no
C24 C25 C26 C21 -59.3(6) no
C24 C25 C26 C27 60.0(6) no
C21 C26 C27 C22 59.3(6) no
C25 C26 C27 C22 -60.2(6) no
